data_2231508
loop_
_publ_author_name
'Wei, Ang Chee'
'Ali, Mohamed Ashraf'
'Yoon, Yeong Keng'
'Quah, Ching Kheng'
'Fun, Hoong-Kun'

_publ_section_title
;
 4'-(4-Chlorophenyl)-1'-methyldispiro[indan-2,2'-pyrrolidine-3',2''-indan]-1,3,1''-trione
;
_journal_coeditor_code HB6361
_journal_issue 9
_journal_name_full 'Acta Crystallographica Section E'
_journal_page_first o2404
_journal_paper_doi 10.1107/S1600536811033642
_journal_volume 67
_journal_year 2011
_chemical_formula_iupac 'C27 H20 Cl N O3'
_chemical_formula_moiety 'C27 H20 Cl N O3'
_chemical_formula_sum 'C27 H20 Cl N O3'
_chemical_formula_weight 441.89
_chemical_name_systematic
;
4'-(4-Chlorophenyl)-1'-methyldispiro[indan-2,2'-pyrrolidine-3',2''-indan]-
1,3,1''-trione
;
_space_group_IT_number 14
_symmetry_cell_setting monoclinic
_symmetry_space_group_name_Hall '-P 2ybc'
_symmetry_space_group_name_H-M 'P 1 21/c 1'
_atom_sites_solution_hydrogens geom
_atom_sites_solution_primary direct
_atom_sites_solution_secondary difmap
_audit_creation_method SHELXL-97
_cell_angle_alpha 90.00
_cell_angle_beta 116.1560(10)
_cell_angle_gamma 90.00
_cell_formula_units_Z 4
_cell_length_a 7.82160(10)
_cell_length_b 21.2865(3)
_cell_length_c 14.0641(2)
_cell_measurement_reflns_used 5352
_cell_measurement_temperature 100
_cell_measurement_theta_max 30.64
_cell_measurement_theta_min 2.50
_cell_volume 2101.81(5)
_computing_cell_refinement 'SAINT (Bruker, 2009)'
_computing_data_collection 'APEX2 (Bruker, 2009)'
_computing_data_reduction 'SAINT (Bruker, 2009)'
_computing_molecular_graphics 'SHELXTL (Sheldrick, 2008)'
_computing_publication_material 'SHELXTL (Sheldrick, 2008) and PLATON (Spek, 2009)'
_computing_structure_refinement 'SHELXTL (Sheldrick, 2008)'
_computing_structure_solution 'SHELXTL (Sheldrick, 2008)'
_diffrn_ambient_temperature 100
_diffrn_measured_fraction_theta_full 0.989
_diffrn_measured_fraction_theta_max 0.989
_diffrn_measurement_device_type 'Bruker SMART APEXII CCD'
_diffrn_measurement_method '\f and \w scans'
_diffrn_radiation_monochromator graphite
_diffrn_radiation_source 'fine-focus sealed tube'
_diffrn_radiation_type MoK\a
_diffrn_radiation_wavelength 0.71073
_diffrn_reflns_av_R_equivalents 0.0473
_diffrn_reflns_av_sigmaI/netI 0.0518
_diffrn_reflns_limit_h_max 11
_diffrn_reflns_limit_h_min -11
_diffrn_reflns_limit_k_max 30
_diffrn_reflns_limit_k_min -28
_diffrn_reflns_limit_l_max 19
_diffrn_reflns_limit_l_min -20
_diffrn_reflns_number 25402
_diffrn_reflns_theta_full 30.69
_diffrn_reflns_theta_max 30.69
_diffrn_reflns_theta_min 1.88
_diffrn_standards_number 0
_exptl_absorpt_coefficient_mu 0.213
_exptl_absorpt_correction_T_max 0.979
_exptl_absorpt_correction_T_min 0.913
_exptl_absorpt_correction_type multi-scan
_exptl_absorpt_process_details '(<i>SADABS</i>; Bruker, 2009)'
_exptl_crystal_colour yellow
_exptl_crystal_density_diffrn 1.396
_exptl_crystal_density_method 'not measured'
_exptl_crystal_description needle
_exptl_crystal_F_000 920
_exptl_crystal_size_max 0.43
_exptl_crystal_size_mid 0.11
_exptl_crystal_size_min 0.10
_refine_diff_density_max 0.307
_refine_diff_density_min -0.409
_refine_ls_extinction_method none
_refine_ls_goodness_of_fit_ref 1.056
_refine_ls_hydrogen_treatment constr
_refine_ls_matrix_type full
_refine_ls_number_parameters 290
_refine_ls_number_reflns 6459
_refine_ls_number_restraints 0
_refine_ls_restrained_S_all 1.056
_refine_ls_R_factor_all 0.0782
_refine_ls_R_factor_gt 0.0496
_refine_ls_shift/su_max 0.003
_refine_ls_shift/su_mean 0.001
_refine_ls_structure_factor_coef Fsqd
_refine_ls_weighting_details 'calc w=1/[\s^2^(Fo^2^)+(0.0402P)^2^+0.7009P] where P=(Fo^2^+2Fc^2^)/3'
_refine_ls_weighting_scheme calc
_refine_ls_wR_factor_gt 0.0993
_refine_ls_wR_factor_ref 0.1126
_reflns_number_gt 4537
_reflns_number_total 6459
_reflns_threshold_expression I>2\s(I)
_cod_data_source_file hb6361.cif
_cod_data_source_block I
_cod_original_sg_symbol_H-M 'P 21/c'
_cod_database_code 2231508
_cod_database_fobs_code 2231508

loop_
_symmetry_equiv_pos_as_xyz
'x, y, z'
'-x, y+1/2, -z+1/2'
'-x, -y, -z'
'x, -y-1/2, z-1/2'

loop_
_atom_site_type_symbol
_atom_site_label
_atom_site_fract_x
_atom_site_fract_y
_atom_site_fract_z
_atom_site_U_iso_or_equiv
_atom_site_adp_type
_atom_site_calc_flag
_atom_site_refinement_flags
_atom_site_occupancy
_atom_site_symmetry_multiplicity
Cl Cl1 1.36538(5) 1.10023(2) 0.43329(4) 0.03235(12) Uani d . 1 1
O O1 0.34773(16) 0.84249(6) 0.29205(9) 0.0267(3) Uani d . 1 1
O O2 0.21665(15) 0.90315(5) -0.05015(9) 0.0238(2) Uani d . 1 1
O O3 0.76083(16) 0.81058(5) 0.28215(9) 0.0259(3) Uani d . 1 1
N N1 0.32278(17) 0.95682(6) 0.16129(10) 0.0186(3) Uani d . 1 1
C C1 0.3793(2) 0.89484(7) 0.14450(12) 0.0174(3) Uani d . 1 1
C C2 0.3456(2) 0.83915(7) 0.20561(12) 0.0192(3) Uani d . 1 1
C C3 0.3038(2) 0.78302(7) 0.13665(12) 0.0195(3) Uani d . 1 1
C C4 0.3012(2) 0.71988(8) 0.16125(13) 0.0226(3) Uani d . 1 1
H H4A 0.3236 0.7071 0.2305 0.027 Uiso calc R 1 1
C C5 0.2648(2) 0.67623(8) 0.08182(14) 0.0248(3) Uani d . 1 1
H H5A 0.2625 0.6328 0.0970 0.030 Uiso calc R 1 1
C C6 0.2312(2) 0.69460(8) -0.02046(13) 0.0247(3) Uani d . 1 1
H H6A 0.2087 0.6636 -0.0732 0.030 Uiso calc R 1 1
C C7 0.2303(2) 0.75755(8) -0.04577(13) 0.0222(3) Uani d . 1 1
H H7A 0.2052 0.7703 -0.1154 0.027 Uiso calc R 1 1
C C8 0.2672(2) 0.80142(7) 0.03387(12) 0.0185(3) Uani d . 1 1
C C9 0.2784(2) 0.87074(7) 0.02905(12) 0.0187(3) Uani d . 1 1
C C10 0.60072(19) 0.90486(7) 0.18206(12) 0.0163(3) Uani d . 1 1
C C11 0.7080(2) 0.84175(7) 0.20191(12) 0.0182(3) Uani d . 1 1
C C12 0.7325(2) 0.82736(7) 0.10625(12) 0.0180(3) Uani d . 1 1
C C13 0.7860(2) 0.77077(8) 0.07756(14) 0.0247(3) Uani d . 1 1
H H13A 0.8190 0.7354 0.1234 0.030 Uiso calc R 1 1
C C14 0.7896(2) 0.76766(9) -0.01978(14) 0.0302(4) Uani d . 1 1
H H14A 0.8221 0.7293 -0.0424 0.036 Uiso calc R 1 1
C C15 0.7456(2) 0.82058(9) -0.08488(14) 0.0300(4) Uani d . 1 1
H H15A 0.7504 0.8178 -0.1511 0.036 Uiso calc R 1 1
C C16 0.6949(2) 0.87731(9) -0.05530(13) 0.0246(3) Uani d . 1 1
H H16A 0.6668 0.9132 -0.0998 0.029 Uiso calc R 1 1
C C17 0.68632(19) 0.88006(7) 0.04162(12) 0.0186(3) Uani d . 1 1
C C18 0.6335(2) 0.93495(7) 0.09163(12) 0.0178(3) Uani d . 1 1
H H18A 0.5164 0.9558 0.0397 0.021 Uiso calc R 1 1
H H18B 0.7379 0.9662 0.1197 0.021 Uiso calc R 1 1
C C19 0.6508(2) 0.94344(7) 0.28455(12) 0.0178(3) Uani d . 1 1
H H19A 0.6749 0.9126 0.3427 0.021 Uiso calc R 1 1
C C20 0.4657(2) 0.97897(8) 0.26487(12) 0.0215(3) Uani d . 1 1
H H20A 0.4259 0.9692 0.3210 0.026 Uiso calc R 1 1
H H20B 0.4843 1.0249 0.2637 0.026 Uiso calc R 1 1
C C21 0.1256(2) 0.96362(8) 0.14474(13) 0.0251(3) Uani d . 1 1
H H21A 0.0396 0.9477 0.0744 0.038 Uiso calc R 1 1
H H21B 0.0983 1.0081 0.1499 0.038 Uiso calc R 1 1
H H21C 0.1069 0.9396 0.1989 0.038 Uiso calc R 1 1
C C22 0.8282(2) 0.98346(7) 0.31889(12) 0.0178(3) Uani d . 1 1
C C23 1.0004(2) 0.96051(8) 0.39638(12) 0.0200(3) Uani d . 1 1
H H23A 1.0037 0.9202 0.4261 0.024 Uiso calc R 1 1
C C24 1.1670(2) 0.99542(8) 0.43099(12) 0.0219(3) Uani d . 1 1
H H24A 1.2835 0.9792 0.4836 0.026 Uiso calc R 1 1
C C25 1.1605(2) 1.05421(8) 0.38765(13) 0.0219(3) Uani d . 1 1
C C26 0.9925(2) 1.07773(8) 0.30868(13) 0.0220(3) Uani d . 1 1
H H26A 0.9903 1.1176 0.2779 0.026 Uiso calc R 1 1
C C27 0.8274(2) 1.04207(7) 0.27535(12) 0.0208(3) Uani d . 1 1
H H27A 0.7117 1.0581 0.2217 0.025 Uiso calc R 1 1

loop_
_atom_site_aniso_label
_atom_site_aniso_U_11
_atom_site_aniso_U_22
_atom_site_aniso_U_33
_atom_site_aniso_U_12
_atom_site_aniso_U_13
_atom_site_aniso_U_23
Cl1 0.01834(18) 0.0288(2) 0.0454(3) -0.00521(15) 0.00986(18) -0.00980(19)
O1 0.0324(6) 0.0327(7) 0.0189(6) -0.0058(5) 0.0150(5) -0.0018(5)
O2 0.0238(5) 0.0275(6) 0.0181(6) -0.0004(5) 0.0074(5) 0.0036(5)
O3 0.0294(6) 0.0252(6) 0.0228(6) 0.0031(5) 0.0111(5) 0.0051(5)
N1 0.0156(5) 0.0206(7) 0.0203(7) 0.0007(5) 0.0084(5) -0.0025(5)
C1 0.0158(6) 0.0189(7) 0.0181(8) -0.0009(5) 0.0081(6) -0.0007(6)
C2 0.0164(6) 0.0238(8) 0.0179(8) -0.0017(6) 0.0079(6) 0.0005(6)
C3 0.0167(6) 0.0228(8) 0.0202(8) -0.0028(6) 0.0094(6) -0.0012(6)
C4 0.0208(7) 0.0269(8) 0.0221(8) -0.0016(6) 0.0114(6) 0.0028(7)
C5 0.0249(8) 0.0204(8) 0.0330(10) -0.0022(6) 0.0162(7) 0.0007(7)
C6 0.0261(8) 0.0244(8) 0.0281(9) -0.0047(6) 0.0159(7) -0.0070(7)
C7 0.0213(7) 0.0269(9) 0.0204(8) -0.0048(6) 0.0109(6) -0.0030(7)
C8 0.0158(6) 0.0213(8) 0.0190(8) -0.0019(5) 0.0083(6) 0.0004(6)
C9 0.0152(6) 0.0239(8) 0.0184(8) -0.0024(5) 0.0088(6) -0.0013(6)
C10 0.0152(6) 0.0176(7) 0.0170(7) -0.0004(5) 0.0078(6) -0.0002(6)
C11 0.0162(6) 0.0187(7) 0.0188(8) -0.0014(5) 0.0068(6) 0.0000(6)
C12 0.0141(6) 0.0207(8) 0.0181(8) -0.0013(5) 0.0061(6) -0.0033(6)
C13 0.0208(7) 0.0237(8) 0.0283(9) 0.0015(6) 0.0097(7) -0.0051(7)
C14 0.0238(8) 0.0347(10) 0.0322(10) 0.0005(7) 0.0123(7) -0.0149(8)
C15 0.0229(8) 0.0470(11) 0.0225(9) -0.0024(7) 0.0122(7) -0.0105(8)
C16 0.0193(7) 0.0362(10) 0.0181(8) -0.0019(6) 0.0083(6) -0.0012(7)
C17 0.0138(6) 0.0243(8) 0.0177(8) -0.0032(5) 0.0069(6) -0.0046(6)
C18 0.0172(7) 0.0182(7) 0.0180(8) -0.0009(5) 0.0077(6) 0.0007(6)
C19 0.0171(6) 0.0200(8) 0.0172(8) -0.0013(5) 0.0084(6) -0.0018(6)
C20 0.0179(7) 0.0247(8) 0.0231(8) -0.0012(6) 0.0100(6) -0.0055(6)
C21 0.0175(7) 0.0318(9) 0.0273(9) 0.0016(6) 0.0110(7) -0.0020(7)
C22 0.0173(6) 0.0201(8) 0.0171(7) 0.0006(5) 0.0086(6) -0.0042(6)
C23 0.0204(7) 0.0221(8) 0.0181(8) 0.0027(6) 0.0089(6) 0.0000(6)
C24 0.0157(6) 0.0282(9) 0.0187(8) 0.0042(6) 0.0048(6) -0.0016(7)
C25 0.0159(7) 0.0252(8) 0.0245(8) -0.0025(6) 0.0089(6) -0.0080(7)
C26 0.0206(7) 0.0191(8) 0.0265(9) 0.0005(6) 0.0105(7) -0.0020(7)
C27 0.0172(7) 0.0225(8) 0.0204(8) 0.0019(6) 0.0062(6) -0.0021(6)

loop_
_atom_type_symbol
_atom_type_description
_atom_type_scat_dispersion_real
_atom_type_scat_dispersion_imag
_atom_type_scat_source
C C 0.0033 0.0016 'International Tables Vol C Tables 4.2.6.8 and 6.1.1.4'
H H 0.0000 0.0000 'International Tables Vol C Tables 4.2.6.8 and 6.1.1.4'
N N 0.0061 0.0033 'International Tables Vol C Tables 4.2.6.8 and 6.1.1.4'
O O 0.0106 0.0060 'International Tables Vol C Tables 4.2.6.8 and 6.1.1.4'
Cl Cl 0.1484 0.1585 'International Tables Vol C Tables 4.2.6.8 and 6.1.1.4'

loop_
_geom_angle_atom_site_label_1
_geom_angle_atom_site_label_2
_geom_angle_atom_site_label_3
_geom_angle
C1 N1 C21 116.22(12)
C1 N1 C20 107.55(12)
C21 N1 C20 114.48(12)
N1 C1 C9 115.06(12)
N1 C1 C2 117.92(12)
C9 C1 C2 101.26(12)
N1 C1 C10 100.98(11)
C9 C1 C10 111.78(11)
C2 C1 C10 110.17(12)
O1 C2 C3 127.30(14)
O1 C2 C1 125.47(14)
C3 C2 C1 107.19(12)
C4 C3 C8 120.59(15)
C4 C3 C2 129.78(14)
C8 C3 C2 109.62(13)
C5 C4 C3 117.96(15)
C5 C4 H4A 121.0
C3 C4 H4A 121.0
C4 C5 C6 121.41(15)
C4 C5 H5A 119.3
C6 C5 H5A 119.3
C7 C6 C5 120.78(15)
C7 C6 H6A 119.6
C5 C6 H6A 119.6
C6 C7 C8 117.89(15)
C6 C7 H7A 121.1
C8 C7 H7A 121.1
C7 C8 C3 121.35(15)
C7 C8 C9 128.97(14)
C3 C8 C9 109.68(13)
O2 C9 C8 126.87(14)
O2 C9 C1 125.93(14)
C8 C9 C1 107.18(13)
C11 C10 C18 103.63(11)
C11 C10 C19 113.48(12)
C18 C10 C19 118.72(12)
C11 C10 C1 111.72(12)
C18 C10 C1 109.58(11)
C19 C10 C1 99.89(11)
O3 C11 C12 127.43(14)
O3 C11 C10 125.39(14)
C12 C11 C10 107.18(12)
C17 C12 C13 122.31(15)
C17 C12 C11 109.22(13)
C13 C12 C11 128.44(15)
C14 C13 C12 117.91(16)
C14 C13 H13A 121.0
C12 C13 H13A 121.0
C13 C14 C15 120.28(16)
C13 C14 H14A 119.9
C15 C14 H14A 119.9
C16 C15 C14 121.65(16)
C16 C15 H15A 119.2
C14 C15 H15A 119.2
C15 C16 C17 118.13(16)
C15 C16 H16A 120.9
C17 C16 H16A 120.9
C12 C17 C16 119.69(15)
C12 C17 C18 111.45(13)
C16 C17 C18 128.86(15)
C17 C18 C10 103.97(12)
C17 C18 H18A 111.0
C10 C18 H18A 111.0
C17 C18 H18B 111.0
C10 C18 H18B 111.0
H18A C18 H18B 109.0
C22 C19 C20 115.83(13)
C22 C19 C10 114.48(12)
C20 C19 C10 105.05(12)
C22 C19 H19A 107.0
C20 C19 H19A 107.0
C10 C19 H19A 107.0
N1 C20 C19 105.29(12)
N1 C20 H20A 110.7
C19 C20 H20A 110.7
N1 C20 H20B 110.7
C19 C20 H20B 110.7
H20A C20 H20B 108.8
N1 C21 H21A 109.5
N1 C21 H21B 109.5
H21A C21 H21B 109.5
N1 C21 H21C 109.5
H21A C21 H21C 109.5
H21B C21 H21C 109.5
C27 C22 C23 118.29(14)
C27 C22 C19 122.66(13)
C23 C22 C19 119.05(14)
C24 C23 C22 121.35(15)
C24 C23 H23A 119.3
C22 C23 H23A 119.3
C25 C24 C23 118.90(14)
C25 C24 H24A 120.6
C23 C24 H24A 120.6
C24 C25 C26 121.14(14)
C24 C25 Cl1 119.84(12)
C26 C25 Cl1 119.02(13)
C25 C26 C27 118.99(15)
C25 C26 H26A 120.5
C27 C26 H26A 120.5
C26 C27 C22 121.31(14)
C26 C27 H27A 119.3
C22 C27 H27A 119.3

loop_
_geom_bond_atom_site_label_1
_geom_bond_atom_site_label_2
_geom_bond_distance
Cl1 C25 1.7413(15)
O1 C2 1.2106(18)
O2 C9 1.2148(18)
O3 C11 1.2139(18)
N1 C1 1.4435(19)
N1 C21 1.4616(18)
N1 C20 1.4692(19)
C1 C9 1.547(2)
C1 C2 1.553(2)
C1 C10 1.5869(19)
C2 C3 1.482(2)
C3 C4 1.390(2)
C3 C8 1.400(2)
C4 C5 1.383(2)
C4 H4A 0.9500
C5 C6 1.399(2)
C5 H5A 0.9500
C6 C7 1.386(2)
C6 H6A 0.9500
C7 C8 1.388(2)
C7 H7A 0.9500
C8 C9 1.481(2)
C10 C11 1.543(2)
C10 C18 1.543(2)
C10 C19 1.552(2)
C11 C12 1.472(2)
C12 C17 1.388(2)
C12 C13 1.392(2)
C13 C14 1.383(2)
C13 H13A 0.9500
C14 C15 1.396(3)
C14 H14A 0.9500
C15 C16 1.391(2)
C15 H15A 0.9500
C16 C17 1.395(2)
C16 H16A 0.9500
C17 C18 1.512(2)
C18 H18A 0.9900
C18 H18B 0.9900
C19 C22 1.515(2)
C19 C20 1.546(2)
C19 H19A 1.0000
C20 H20A 0.9900
C20 H20B 0.9900
C21 H21A 0.9800
C21 H21B 0.9800
C21 H21C 0.9800
C22 C27 1.389(2)
C22 C23 1.395(2)
C23 C24 1.389(2)
C23 H23A 0.9500
C24 C25 1.383(2)
C24 H24A 0.9500
C25 C26 1.388(2)
C26 C27 1.389(2)
C26 H26A 0.9500
C27 H27A 0.9500

loop_
_geom_hbond_atom_site_label_D
_geom_hbond_atom_site_label_H
_geom_hbond_atom_site_label_A
_geom_hbond_site_symmetry_A
_geom_hbond_distance_DH
_geom_hbond_distance_HA
_geom_hbond_distance_DA
_geom_hbond_angle_DHA
_geom_hbond_publ_flag
C18 H18A O2 . 0.99 2.40 3.055(2) 123 yes
C6 H6A O1 4_575 0.95 2.57 3.244(2) 128 yes
C14 H14A O3 4_575 0.95 2.45 3.167(2) 132 yes

loop_
_geom_torsion_atom_site_label_1
_geom_torsion_atom_site_label_2
_geom_torsion_atom_site_label_3
_geom_torsion_atom_site_label_4
_geom_torsion
C21 N1 C1 C9 65.60(16)
C20 N1 C1 C9 -164.59(12)
C21 N1 C1 C2 -53.86(18)
C20 N1 C1 C2 75.96(15)
C21 N1 C1 C10 -173.87(12)
C20 N1 C1 C10 -44.06(14)
N1 C1 C2 O1 -30.5(2)
C9 C1 C2 O1 -156.98(15)
C10 C1 C2 O1 84.59(18)
N1 C1 C2 C3 147.34(13)
C9 C1 C2 C3 20.88(14)
C10 C1 C2 C3 -97.55(13)
O1 C2 C3 C4 -16.6(3)
C1 C2 C3 C4 165.63(15)
O1 C2 C3 C8 164.77(15)
C1 C2 C3 C8 -13.04(16)
C8 C3 C4 C5 1.1(2)
C2 C3 C4 C5 -177.40(14)
C3 C4 C5 C6 -0.1(2)
C4 C5 C6 C7 -1.1(2)
C5 C6 C7 C8 1.2(2)
C6 C7 C8 C3 -0.1(2)
C6 C7 C8 C9 178.77(14)
C4 C3 C8 C7 -1.0(2)
C2 C3 C8 C7 177.77(13)
C4 C3 C8 C9 179.86(13)
C2 C3 C8 C9 -1.33(16)
C7 C8 C9 O2 17.7(2)
C3 C8 C9 O2 -163.28(14)
C7 C8 C9 C1 -163.78(14)
C3 C8 C9 C1 15.24(15)
N1 C1 C9 O2 28.6(2)
C2 C1 C9 O2 156.89(14)
C10 C1 C9 O2 -85.85(17)
N1 C1 C9 C8 -149.97(12)
C2 C1 C9 C8 -21.64(14)
C10 C1 C9 C8 95.62(14)
N1 C1 C10 C11 164.09(12)
C9 C1 C10 C11 -73.08(15)
C2 C1 C10 C11 38.68(16)
N1 C1 C10 C18 -81.66(13)
C9 C1 C10 C18 41.17(16)
C2 C1 C10 C18 152.93(12)
N1 C1 C10 C19 43.77(13)
C9 C1 C10 C19 166.61(12)
C2 C1 C10 C19 -81.64(14)
C18 C10 C11 O3 160.03(14)
C19 C10 C11 O3 29.9(2)
C1 C10 C11 O3 -82.09(18)
C18 C10 C11 C12 -20.04(14)
C19 C10 C11 C12 -150.16(12)
C1 C10 C11 C12 97.84(13)
O3 C11 C12 C17 -168.37(15)
C10 C11 C12 C17 11.70(15)
O3 C11 C12 C13 13.8(3)
C10 C11 C12 C13 -166.11(14)
C17 C12 C13 C14 -1.0(2)
C11 C12 C13 C14 176.57(14)
C12 C13 C14 C15 1.7(2)
C13 C14 C15 C16 -0.9(2)
C14 C15 C16 C17 -0.8(2)
C13 C12 C17 C16 -0.7(2)
C11 C12 C17 C16 -178.66(13)
C13 C12 C17 C18 179.99(13)
C11 C12 C17 C18 2.02(16)
C15 C16 C17 C12 1.6(2)
C15 C16 C17 C18 -179.24(14)
C12 C17 C18 C10 -14.68(15)
C16 C17 C18 C10 166.07(14)
C11 C10 C18 C17 20.42(14)
C19 C10 C18 C17 147.31(12)
C1 C10 C18 C17 -98.94(13)
C11 C10 C19 C22 84.37(16)
C18 C10 C19 C22 -37.69(18)
C1 C10 C19 C22 -156.60(12)
C11 C10 C19 C20 -147.44(12)
C18 C10 C19 C20 90.49(14)
C1 C10 C19 C20 -28.42(14)
C1 N1 C20 C19 25.91(15)
C21 N1 C20 C19 156.70(13)
C22 C19 C20 N1 131.17(13)
C10 C19 C20 N1 3.81(15)
C20 C19 C22 C27 -40.6(2)
C10 C19 C22 C27 81.89(17)
C20 C19 C22 C23 140.24(14)
C10 C19 C22 C23 -97.25(16)
C27 C22 C23 C24 1.1(2)
C19 C22 C23 C24 -179.73(13)
C22 C23 C24 C25 0.3(2)
C23 C24 C25 C26 -1.8(2)
C23 C24 C25 Cl1 177.50(12)
C24 C25 C26 C27 1.9(2)
Cl1 C25 C26 C27 -177.41(12)
C25 C26 C27 C22 -0.5(2)
C23 C22 C27 C26 -1.0(2)
C19 C22 C27 C26 179.86(14)

loop_
_cod_related_entry_id
_cod_related_entry_database
_cod_related_entry_code
1 ChemSpider 28511120
